data_7053780
loop_
_publ_author_name
'Kobatake, Seiya'
'Imagawa, Hiroyuki'
'Nakatani, Hidenori'
'Nakashima, Seiichiro'

_publ_section_title
;
 The irreversible thermo-bleaching function of a photochromic diarylethene
 having trimethylsilyl groups
;
_journal_issue 6
_journal_name_full 'New Journal of Chemistry'
_journal_page_first 1362
_journal_paper_doi 10.1039/b822372f
_journal_volume 33
_journal_year 2009
_chemical_formula_moiety 'C25 H12 F4 S2'
_chemical_formula_sum 'C25 H12 F4 S2'
_chemical_formula_weight 452.47
_chemical_name_systematic
;
4,4,5,6-Tetrafluoro-2,8-diphenyl-4H-1,9-dithia-trindene
(1d)
;
_space_group_IT_number 32
_symmetry_cell_setting orthorhombic
_symmetry_space_group_name_Hall 'P 2 -2ab'
_symmetry_space_group_name_H-M 'P b a 2'
_atom_sites_solution_hydrogens geom
_atom_sites_solution_primary direct
_atom_sites_solution_secondary difmap
_audit_creation_method SHELXL-97
_cell_angle_alpha 90.00
_cell_angle_beta 90.00
_cell_angle_gamma 90.00
_cell_formula_units_Z 4
_cell_length_a 19.245(10)
_cell_length_b 24.970(11)
_cell_length_c 3.9399(19)
_cell_measurement_reflns_used 12278
_cell_measurement_temperature 123(2)
_cell_measurement_theta_max 27.6
_cell_measurement_theta_min 3.2
_cell_volume 1893.3(16)
_computing_cell_refinement PROCESS-AUTO
_computing_data_collection PROCESS-AUTO
_computing_data_reduction CrystalStructure
_computing_molecular_graphics ORTEP-3
_computing_publication_material CrystalStructure
_computing_structure_refinement 'SHELXL-97 (Sheldrick, 1997)'
_computing_structure_solution 'SHELXS-97 (Sheldrick, 1990)'
_diffrn_ambient_temperature 123(2)
_diffrn_detector_area_resol_mean 10.00
_diffrn_measured_fraction_theta_full 0.992
_diffrn_measured_fraction_theta_max 0.992
_diffrn_measurement_device_type 'Rigaku RAXIS-RAPID'
_diffrn_measurement_method \w
_diffrn_radiation_monochromator graphite
_diffrn_radiation_source 'fine-focus sealed tube'
_diffrn_radiation_type MoK\a
_diffrn_radiation_wavelength 0.71075
_diffrn_reflns_av_R_equivalents 0.1461
_diffrn_reflns_av_sigmaI/netI 0.1806
_diffrn_reflns_limit_h_max 22
_diffrn_reflns_limit_h_min -24
_diffrn_reflns_limit_k_max 32
_diffrn_reflns_limit_k_min -32
_diffrn_reflns_limit_l_max 5
_diffrn_reflns_limit_l_min -5
_diffrn_reflns_number 12987
_diffrn_reflns_theta_full 27.48
_diffrn_reflns_theta_max 27.48
_diffrn_reflns_theta_min 3.24
_exptl_absorpt_coefficient_mu 0.331
_exptl_absorpt_correction_T_max 0.9837
_exptl_absorpt_correction_T_min 0.8521
_exptl_absorpt_correction_type multi-scan
_exptl_absorpt_process_details
;
Higashi, T. (1995). Program for Absorption Correction.
Rigaku Corporation, Tokyo, Japan.
;
_exptl_crystal_colour colorless
_exptl_crystal_density_diffrn 1.587
_exptl_crystal_density_method 'not measured'
_exptl_crystal_description needle
_exptl_crystal_F_000 920
_exptl_crystal_size_max 0.50
_exptl_crystal_size_mid 0.05
_exptl_crystal_size_min 0.05
_refine_diff_density_max 0.312
_refine_diff_density_min -0.269
_refine_diff_density_rms 0.062
_refine_ls_abs_structure_details 'Flack H D (1983), Acta Cryst. A39, 876-881'
_refine_ls_abs_structure_Flack 0.11(11)
_refine_ls_extinction_method none
_refine_ls_goodness_of_fit_ref 0.803
_refine_ls_hydrogen_treatment constr
_refine_ls_matrix_type full
_refine_ls_number_parameters 299
_refine_ls_number_reflns 4257
_refine_ls_number_restraints 14
_refine_ls_restrained_S_all 0.803
_refine_ls_R_factor_all 0.1303
_refine_ls_R_factor_gt 0.0589
_refine_ls_shift/su_max 0.000
_refine_ls_shift/su_mean 0.000
_refine_ls_structure_factor_coef Fsqd
_refine_ls_weighting_details 'calc w=1/[\s^2^(Fo^2^)+(0.0342P)^2^+0.0000P] where P=(Fo^2^+2Fc^2^)/3'
_refine_ls_weighting_scheme calc
_refine_ls_wR_factor_gt 0.1006
_refine_ls_wR_factor_ref 0.1149
_reflns_number_gt 2083
_reflns_number_total 4257
_reflns_threshold_expression >2sigma(I)
_cod_data_source_file b822372fsup1.cif
_cod_data_source_block shelxl
_cod_database_code 7053780

loop_
_symmetry_equiv_pos_as_xyz
'x, y, z'
'-x+1/2, y+1/2, z'
'x+1/2, -y+1/2, z'
'-x, -y, z'

loop_
_atom_site_label
_atom_site_type_symbol
_atom_site_fract_x
_atom_site_fract_y
_atom_site_fract_z
_atom_site_U_iso_or_equiv
_atom_site_adp_type
_atom_site_occupancy
_atom_site_symmetry_multiplicity
_atom_site_calc_flag
_atom_site_refinement_flags
_atom_site_disorder_assembly
_atom_site_disorder_group
S1 S 0.88008(7) -0.00183(5) 0.9116(3) 0.0363(3) Uani 1 1 d . A .
S2 S 0.88545(7) 0.13723(5) 0.7702(3) 0.0374(3) Uani 1 1 d . . .
F1 F 0.5911(3) -0.0142(2) 0.6420(15) 0.0405(13) Uani 0.50 1 d PD A 1
F2 F 0.6352(3) -0.0291(2) 0.1343(17) 0.0430(16) Uani 0.50 1 d PD A 1
F3 F 0.5263(4) 0.0574(4) 0.178(2) 0.041(3) Uiso 0.50 1 d PD A 1
F4 F 0.6181(3) 0.1530(2) 0.2330(19) 0.0401(16) Uani 0.50 1 d PD A 1
C6 C 0.6274(7) 0.0102(5) 0.390(4) 0.0356(17) Uiso 0.50 1 d PD A 1
C7 C 0.5916(7) 0.0608(13) 0.284(6) 0.0365(17) Uiso 0.50 1 d PD A 1
C8 C 0.6342(9) 0.1017(5) 0.308(5) 0.0373(17) Uiso 0.50 1 d PD A 1
F1B F 0.6394(3) 0.1423(3) 0.0292(16) 0.0457(17) Uani 0.50 1 d PD A 2
F2B F 0.6011(3) 0.1470(2) 0.5426(15) 0.0463(15) Uani 0.50 1 d PD A 2
F3B F 0.5331(4) 0.0606(3) 0.1026(19) 0.035(3) Uiso 0.50 1 d PD A 2
F4B F 0.6174(4) -0.0312(2) 0.374(2) 0.0450(17) Uani 0.50 1 d PD A 2
C6B C 0.6343(9) 0.1111(5) 0.315(4) 0.0373(17) Uiso 0.50 1 d PD A 2
C7B C 0.5964(7) 0.0601(13) 0.249(6) 0.0365(17) Uiso 0.50 1 d PD A 2
C8B C 0.6359(8) 0.0208(5) 0.375(4) 0.0356(17) Uiso 0.50 1 d PD A 2
C10 C 0.8183(2) 0.09355(18) 0.6791(12) 0.0323(11) Uani 1 1 d . . .
C11 C 0.7609(2) 0.12053(18) 0.5380(10) 0.0343(12) Uani 1 1 d . A .
C12 C 0.7739(3) 0.17746(18) 0.5042(11) 0.0369(12) Uani 1 1 d . . .
H12 H 0.7409 0.2020 0.4151 0.044 Uiso 1 1 calc R . .
C13 C 0.8382(3) 0.19204(18) 0.6134(12) 0.0370(12) Uani 1 1 d . . .
C9 C 0.7029(2) 0.09045(19) 0.4545(13) 0.0368(12) Uani 1 1 d . . .
C5 C 0.7004(2) 0.03469(18) 0.5007(11) 0.0344(12) Uani 1 1 d . A .
C1 C 0.8158(2) 0.03767(18) 0.7359(12) 0.0320(11) Uani 1 1 d . A .
C2 C 0.7570(2) 0.00781(17) 0.6477(11) 0.0331(11) Uani 1 1 d . . .
C3 C 0.7655(2) -0.04807(17) 0.7268(12) 0.0360(11) Uani 1 1 d . A .
H3 H 0.7309 -0.0743 0.6827 0.043 Uiso 1 1 calc R . .
C4 C 0.8277(2) -0.05963(17) 0.8703(12) 0.0356(12) Uani 1 1 d . . .
C14 C 0.8559(2) -0.11188(17) 0.9803(12) 0.0323(11) Uani 1 1 d . A .
C15 C 0.8192(2) -0.15861(18) 0.9131(13) 0.0394(12) Uani 1 1 d . . .
H15 H 0.7761 -0.1563 0.7965 0.047 Uiso 1 1 calc R A .
C16 C 0.8434(2) -0.20839(18) 1.0103(12) 0.0372(12) Uani 1 1 d . A .
H16 H 0.8173 -0.2397 0.9605 0.045 Uiso 1 1 calc R . .
C17 C 0.9066(3) -0.21219(18) 1.1827(12) 0.0391(13) Uani 1 1 d . . .
H17 H 0.9240 -0.2462 1.2487 0.047 Uiso 1 1 calc R A .
C18 C 0.9441(2) -0.16593(18) 1.2578(13) 0.0400(12) Uani 1 1 d . A .
H18 H 0.9868 -0.1683 1.3775 0.048 Uiso 1 1 calc R . .
C19 C 0.9184(2) -0.11605(17) 1.1558(12) 0.0379(12) Uani 1 1 d . . .
H19 H 0.9440 -0.0846 1.2071 0.046 Uiso 1 1 calc R A .
C20 C 0.8692(3) 0.24571(18) 0.6074(11) 0.0356(12) Uani 1 1 d . . .
C21 C 0.8351(3) 0.28829(18) 0.4467(13) 0.0390(12) Uani 1 1 d . . .
H21 H 0.7910 0.2826 0.3442 0.047 Uiso 1 1 calc R . .
C22 C 0.8654(3) 0.33874(18) 0.4365(13) 0.0419(13) Uani 1 1 d . . .
H22 H 0.8421 0.3672 0.3241 0.050 Uiso 1 1 calc R . .
C23 C 0.9287(3) 0.34802(19) 0.5870(12) 0.0442(14) Uani 1 1 d . . .
H23 H 0.9483 0.3829 0.5844 0.053 Uiso 1 1 calc R . .
C24 C 0.9638(3) 0.30586(17) 0.7435(14) 0.0419(12) Uani 1 1 d . . .
H24 H 1.0081 0.3120 0.8426 0.050 Uiso 1 1 calc R . .
C25 C 0.9348(3) 0.25528(17) 0.7556(12) 0.0387(12) Uani 1 1 d . . .
H25 H 0.9590 0.2269 0.8639 0.046 Uiso 1 1 calc R . .

loop_
_atom_site_aniso_label
_atom_site_aniso_U_11
_atom_site_aniso_U_22
_atom_site_aniso_U_33
_atom_site_aniso_U_23
_atom_site_aniso_U_13
_atom_site_aniso_U_12
S1 0.0379(7) 0.0357(6) 0.0353(6) 0.0003(6) -0.0037(6) 0.0046(6)
S2 0.0402(7) 0.0381(7) 0.0340(6) 0.0003(7) -0.0021(7) 0.0058(6)
F1 0.040(3) 0.035(3) 0.047(3) 0.005(3) 0.006(3) -0.001(3)
F2 0.048(4) 0.039(4) 0.042(3) -0.015(4) 0.002(3) -0.005(3)
F4 0.035(4) 0.039(4) 0.046(4) 0.006(4) 0.000(4) 0.007(3)
F1B 0.049(4) 0.035(4) 0.053(5) 0.012(4) -0.010(4) 0.011(3)
F2B 0.045(4) 0.040(3) 0.054(4) -0.009(3) 0.010(3) 0.004(3)
F4B 0.053(4) 0.023(3) 0.059(5) 0.003(4) -0.006(4) 0.000(3)
C10 0.031(3) 0.036(3) 0.029(3) -0.004(2) -0.001(2) 0.005(2)
C11 0.036(3) 0.042(3) 0.025(2) -0.002(2) 0.003(2) 0.006(2)
C12 0.041(3) 0.041(3) 0.029(3) 0.007(2) 0.004(2) 0.014(2)
C13 0.047(3) 0.035(3) 0.030(3) 0.004(2) 0.004(3) 0.012(2)
C9 0.030(3) 0.047(3) 0.034(3) 0.003(3) 0.001(2) 0.010(2)
C5 0.038(3) 0.036(3) 0.029(3) -0.005(2) -0.004(2) 0.005(2)
C1 0.028(3) 0.042(3) 0.025(2) 0.001(3) -0.004(2) 0.000(2)
C2 0.037(3) 0.034(3) 0.028(2) -0.007(2) 0.002(2) 0.008(2)
C3 0.039(3) 0.035(3) 0.034(3) -0.007(3) -0.002(3) 0.002(2)
C4 0.041(3) 0.031(3) 0.035(3) -0.009(2) 0.005(2) 0.002(2)
C14 0.041(3) 0.030(3) 0.026(3) -0.004(2) 0.001(2) 0.000(2)
C15 0.038(3) 0.045(3) 0.035(3) -0.002(3) 0.003(3) 0.007(2)
C16 0.035(3) 0.035(3) 0.041(3) 0.001(3) 0.007(2) 0.001(2)
C17 0.047(3) 0.035(3) 0.035(3) 0.000(3) 0.004(3) 0.004(2)
C18 0.043(3) 0.041(3) 0.035(3) -0.001(3) 0.004(3) 0.009(2)
C19 0.042(3) 0.037(3) 0.035(3) -0.006(3) -0.002(2) 0.002(2)
C20 0.046(3) 0.035(3) 0.025(2) -0.001(2) 0.007(2) 0.003(2)
C21 0.046(3) 0.038(3) 0.033(3) 0.001(3) 0.002(3) 0.006(2)
C22 0.048(3) 0.036(3) 0.042(3) 0.007(3) 0.000(3) 0.014(3)
C23 0.057(4) 0.028(3) 0.048(3) 0.005(3) 0.013(3) 0.003(3)
C24 0.044(3) 0.042(3) 0.040(3) 0.000(3) 0.004(3) 0.001(2)
C25 0.053(3) 0.031(2) 0.032(3) 0.000(3) -0.002(3) 0.006(2)

loop_
_atom_type_symbol
_atom_type_description
_atom_type_scat_dispersion_real
_atom_type_scat_dispersion_imag
_atom_type_scat_source
C C 0.0033 0.0016 'International Tables Vol C Tables 4.2.6.8 and 6.1.1.4'
H H 0.0000 0.0000 'International Tables Vol C Tables 4.2.6.8 and 6.1.1.4'
F F 0.0171 0.0103 'International Tables Vol C Tables 4.2.6.8 and 6.1.1.4'
S S 0.1246 0.1234 'International Tables Vol C Tables 4.2.6.8 and 6.1.1.4'

loop_
_geom_angle_atom_site_label_1
_geom_angle_atom_site_label_2
_geom_angle_atom_site_label_3
_geom_angle
C1 S1 C4 91.2(2)
C10 S2 C13 91.8(2)
F1 C6 F2 105.2(9)
F1 C6 C7 110.2(14)
F2 C6 C7 115.8(14)
F1 C6 C5 115.1(11)
F2 C6 C5 111.6(10)
C7 C6 C5 99.2(10)
C8 C7 F3 132(2)
C8 C7 C6 110.3(10)
F3 C7 C6 118(2)
C7 C8 F4 125.3(16)
C7 C8 C9 116.2(14)
F4 C8 C9 118.3(11)
F1B C6B F2B 101.0(10)
F1B C6B C7B 112.2(15)
F2B C6B C7B 115.5(14)
F1B C6B C9 115.3(12)
F2B C6B C9 112.1(12)
C7B C6B C9 101.5(11)
C8B C7B F3B 133(2)
C8B C7B C6B 106.6(9)
F3B C7B C6B 121(2)
C7B C8B F4B 123.9(14)
C7B C8B C5 117.3(13)
F4B C8B C5 118.7(11)
C11 C10 C1 120.6(4)
C11 C10 S2 111.5(3)
C1 C10 S2 127.9(3)
C9 C11 C10 117.8(4)
C9 C11 C12 130.4(5)
C10 C11 C12 111.8(4)
C13 C12 C11 112.9(4)
C12 C13 C20 127.5(4)
C12 C13 S2 112.0(4)
C20 C13 S2 120.5(4)
C11 C9 C5 122.2(4)
C11 C9 C8 135.7(7)
C5 C9 C8 102.1(6)
C11 C9 C6B 127.0(7)
C5 C9 C6B 110.7(7)
C8B C5 C2 136.5(7)
C8B C5 C9 103.5(6)
C2 C5 C9 120.1(4)
C2 C5 C6 127.9(6)
C9 C5 C6 111.9(6)
C2 C1 C10 120.9(4)
C2 C1 S1 112.0(3)
C10 C1 S1 127.1(3)
C1 C2 C5 118.4(4)
C1 C2 C3 111.8(4)
C5 C2 C3 129.9(4)
C4 C3 C2 113.4(4)
C3 C4 C14 129.4(4)
C3 C4 S1 111.6(3)
C14 C4 S1 119.0(4)
C15 C14 C19 118.1(4)
C15 C14 C4 119.9(4)
C19 C14 C4 122.0(4)
C16 C15 C14 122.1(5)
C15 C16 C17 119.3(4)
C18 C17 C16 119.8(4)
C17 C18 C19 119.6(5)
C14 C19 C18 121.0(4)
C21 C20 C25 118.6(4)
C21 C20 C13 120.7(5)
C25 C20 C13 120.8(4)
C22 C21 C20 120.3(5)
C23 C22 C21 120.9(5)
C22 C23 C24 119.6(5)
C25 C24 C23 120.5(5)
C24 C25 C20 120.1(4)

loop_
_geom_bond_atom_site_label_1
_geom_bond_atom_site_label_2
_geom_bond_distance
S1 C1 1.727(4)
S1 C4 1.768(5)
S2 C10 1.729(5)
S2 C13 1.755(5)
F1 C6 1.359(14)
F2 C6 1.415(16)
F3 C7 1.326(10)
F4 C8 1.351(15)
C6 C7 1.50(3)
C6 C5 1.593(15)
C7 C8 1.31(3)
C8 C9 1.469(17)
F1B C6B 1.374(16)
F2B C6B 1.420(17)
F3B C7B 1.348(10)
F4B C8B 1.346(13)
C6B C7B 1.49(3)
C6B C9 1.520(18)
C7B C8B 1.34(3)
C8B C5 1.382(15)
C10 C11 1.408(6)
C10 C1 1.414(6)
C11 C9 1.386(6)
C11 C12 1.449(6)
C12 C13 1.361(6)
C13 C20 1.467(6)
C9 C5 1.405(6)
C5 C2 1.404(6)
C1 C2 1.399(6)
C2 C3 1.439(6)
C3 C4 1.355(6)
C4 C14 1.478(6)
C14 C15 1.389(6)
C14 C19 1.391(6)
C15 C16 1.381(6)
C16 C17 1.396(6)
C17 C18 1.394(6)
C18 C19 1.399(6)
C20 C21 1.401(6)
C20 C25 1.411(6)
C21 C22 1.389(6)
C22 C23 1.374(6)
C23 C24 1.395(6)
C24 C25 1.382(6)

loop_
_geom_torsion_atom_site_label_1
_geom_torsion_atom_site_label_2
_geom_torsion_atom_site_label_3
_geom_torsion_atom_site_label_4
_geom_torsion
F1 C6 C7 C8 124.4(17)
F2 C6 C7 C8 -116.3(17)
C5 C6 C7 C8 3(2)
F1 C6 C7 F3 -57(2)
F2 C6 C7 F3 62(2)
C5 C6 C7 F3 -178.4(16)
F3 C7 C8 F4 2(4)
C6 C7 C8 F4 -179.7(13)
F3 C7 C8 C9 177(2)
C6 C7 C8 C9 -5(3)
F1B C6B C7B C8B 130.2(16)
F2B C6B C7B C8B -114.9(16)
C9 C6B C7B C8B 7(2)
F1B C6B C7B F3B -53(2)
F2B C6B C7B F3B 62(2)
C9 C6B C7B F3B -176.2(17)
F3B C7B C8B F4B 1(4)
C6B C7B C8B F4B 177.3(13)
F3B C7B C8B C5 178(2)
C6B C7B C8B C5 -5(2)
C13 S2 C10 C11 -1.0(4)
C13 S2 C10 C1 -179.8(4)
C1 C10 C11 C9 -0.7(7)
S2 C10 C11 C9 -179.5(3)
C1 C10 C11 C12 179.4(4)
S2 C10 C11 C12 0.5(5)
C9 C11 C12 C13 -179.5(5)
C10 C11 C12 C13 0.4(6)
C11 C12 C13 C20 178.2(4)
C11 C12 C13 S2 -1.2(5)
C10 S2 C13 C12 1.2(4)
C10 S2 C13 C20 -178.1(4)
C10 C11 C9 C5 -1.2(7)
C12 C11 C9 C5 178.7(4)
C10 C11 C9 C8 179.9(11)
C12 C11 C9 C8 -0.2(14)
C10 C11 C9 C6B 177.0(9)
C12 C11 C9 C6B -3.0(11)
C7 C8 C9 C11 -176.9(13)
F4 C8 C9 C11 -2(2)
C7 C8 C9 C5 4.1(18)
F4 C8 C9 C5 179.3(12)
F1B C6B C9 C11 53.6(15)
F2B C6B C9 C11 -61.1(13)
C7B C6B C9 C11 175.1(11)
F1B C6B C9 C5 -128.0(9)
F2B C6B C9 C5 117.2(9)
C7B C6B C9 C5 -6.5(15)
C7B C8B C5 C2 -179.4(13)
F4B C8B C5 C2 -1.6(19)
C7B C8B C5 C9 0.7(17)
F4B C8B C5 C9 178.5(10)
C11 C9 C5 C8B -177.6(8)
C8 C9 C5 C8B 1.6(12)
C6B C9 C5 C8B 3.9(9)
C11 C9 C5 C2 2.5(7)
C8 C9 C5 C2 -178.3(8)
C6B C9 C5 C2 -176.0(8)
C11 C9 C5 C6 179.1(7)
C8 C9 C5 C6 -1.7(8)
F1 C6 C5 C2 58.0(14)
F2 C6 C5 C2 -61.8(13)
C7 C6 C5 C2 175.6(10)
F1 C6 C5 C9 -118.3(9)
F2 C6 C5 C9 121.9(9)
C7 C6 C5 C9 -0.7(13)
C11 C10 C1 C2 1.2(7)
S2 C10 C1 C2 179.9(4)
C11 C10 C1 S1 -178.9(4)
S2 C10 C1 S1 -0.2(7)
C4 S1 C1 C2 -0.3(4)
C4 S1 C1 C10 179.7(4)
C10 C1 C2 C5 0.1(7)
S1 C1 C2 C5 -179.8(4)
C10 C1 C2 C3 180.0(4)
S1 C1 C2 C3 0.0(5)
C8B C5 C2 C1 178.3(10)
C9 C5 C2 C1 -1.9(7)
C6 C5 C2 C1 -177.9(8)
C8B C5 C2 C3 -1.6(13)
C9 C5 C2 C3 178.3(5)
C6 C5 C2 C3 2.2(11)
C1 C2 C3 C4 0.4(6)
C5 C2 C3 C4 -179.7(5)
C2 C3 C4 C14 -178.8(4)
C2 C3 C4 S1 -0.7(5)
C1 S1 C4 C3 0.6(4)
C1 S1 C4 C14 178.9(4)
C3 C4 C14 C15 5.7(8)
S1 C4 C14 C15 -172.3(4)
C3 C4 C14 C19 -173.3(5)
S1 C4 C14 C19 8.7(6)
C19 C14 C15 C16 -1.0(7)
C4 C14 C15 C16 180.0(4)
C14 C15 C16 C17 0.2(7)
C15 C16 C17 C18 0.7(7)
C16 C17 C18 C19 -0.8(7)
C15 C14 C19 C18 0.9(7)
C4 C14 C19 C18 179.9(4)
C17 C18 C19 C14 0.0(7)
C12 C13 C20 C21 -6.8(8)
S2 C13 C20 C21 172.5(3)
C12 C13 C20 C25 174.9(5)
S2 C13 C20 C25 -5.9(6)
C25 C20 C21 C22 -0.4(7)
C13 C20 C21 C22 -178.8(4)
C20 C21 C22 C23 -0.9(8)
C21 C22 C23 C24 1.9(7)
C22 C23 C24 C25 -1.6(7)
C23 C24 C25 C20 0.4(7)
C21 C20 C25 C24 0.6(7)
C13 C20 C25 C24 179.0(5)
